data_1546613
loop_
_publ_author_name
'Panda, Subhankar'
'Maity, Pradip'
'Manna, Debasis'

_publ_section_title
;
 Transition Metal, Azide, and Oxidant-Free Homo- and Heterocoupling of
 Ambiphilic Tosylhydrazones to the Regioselective Triazoles and Pyrazoles.
;
_journal_name_full 'Organic letters'
_journal_paper_doi 10.1021/acs.orglett.7b00313
_journal_year 2017
_chemical_formula_moiety 'C20 H13 Cl F N3'
_chemical_formula_sum 'C20 H13 Cl F N3'
_chemical_formula_weight 349.78
_chemical_name_systematic
; 
 ? 
;
_space_group_IT_number 14
_space_group_name_Hall '-P 2yn'
_symmetry_cell_setting monoclinic
_symmetry_space_group_name_Hall '-P 2yn'
_symmetry_space_group_name_H-M 'P 1 21/n 1'
_atom_sites_solution_hydrogens geom
_atom_sites_solution_primary direct
_atom_sites_solution_secondary difmap
_audit_creation_method SHELXL-97
_cell_angle_alpha 90.00
_cell_angle_beta 95.079(3)
_cell_angle_gamma 90.00
_cell_formula_units_Z 4
_cell_length_a 5.7596(3)
_cell_length_b 17.4769(8)
_cell_length_c 16.4078(8)
_cell_measurement_reflns_used 3409
_cell_measurement_temperature 296(2)
_cell_measurement_theta_max 22.35
_cell_measurement_theta_min 2.20
_cell_volume 1645.12(14)
_computing_structure_refinement 'SHELXL-97 (Sheldrick, 1997)'
_computing_structure_solution 'SHELXS-97 (Sheldrick, 1990)'
_diffrn_ambient_temperature 296(2)
_diffrn_measured_fraction_theta_full 1.000
_diffrn_measured_fraction_theta_max 1.000
_diffrn_measurement_device_type 'CCD area detector'
_diffrn_measurement_method 'phi and omega scans'
_diffrn_radiation_monochromator graphite
_diffrn_radiation_source 'fine-focus sealed tube'
_diffrn_radiation_type MoK\a
_diffrn_radiation_wavelength 0.71073
_diffrn_reflns_av_R_equivalents 0.0533
_diffrn_reflns_av_sigmaI/netI 0.0297
_diffrn_reflns_limit_h_max 6
_diffrn_reflns_limit_h_min -6
_diffrn_reflns_limit_k_max 20
_diffrn_reflns_limit_k_min -20
_diffrn_reflns_limit_l_max 19
_diffrn_reflns_limit_l_min -19
_diffrn_reflns_number 23019
_diffrn_reflns_theta_full 25.25
_diffrn_reflns_theta_max 25.25
_diffrn_reflns_theta_min 1.71
_exptl_absorpt_coefficient_mu 0.250
_exptl_absorpt_correction_T_max 0.970
_exptl_absorpt_correction_T_min 0.931
_exptl_absorpt_correction_type multi-scan
_exptl_absorpt_process_details multi-scan
_exptl_crystal_colour Colurless
_exptl_crystal_density_diffrn 1.412
_exptl_crystal_density_method 'not measured'
_exptl_crystal_description Needle
_exptl_crystal_F_000 720
_exptl_crystal_size_max 0.32
_exptl_crystal_size_mid 0.24
_exptl_crystal_size_min 0.12
_refine_diff_density_max 2.484
_refine_diff_density_min -0.546
_refine_diff_density_rms 0.103
_refine_ls_extinction_method none
_refine_ls_goodness_of_fit_ref 1.011
_refine_ls_hydrogen_treatment mixed
_refine_ls_matrix_type full
_refine_ls_number_parameters 226
_refine_ls_number_reflns 2967
_refine_ls_number_restraints 0
_refine_ls_restrained_S_all 1.011
_refine_ls_R_factor_all 0.1369
_refine_ls_R_factor_gt 0.1120
_refine_ls_shift/su_max 0.074
_refine_ls_shift/su_mean 0.003
_refine_ls_structure_factor_coef Fsqd
_refine_ls_weighting_details 'calc w=1/[\s^2^(Fo^2^)+(0.0010P)^2^+12.0000P] where P=(Fo^2^+2Fc^2^)/3'
_refine_ls_weighting_scheme calc
_refine_ls_wR_factor_gt 0.2195
_refine_ls_wR_factor_ref 0.2301
_reflns_number_gt 2085
_reflns_number_total 2967
_reflns_threshold_expression >2sigma(I)
_cod_data_source_file ol7b00313_si_002.cif
_cod_data_source_block 111
_cod_depositor_comments
;
The following automatic conversions were performed:

'_symmetry_cell_setting' value 'Monoclinic' changed to 'monoclinic'
according to
/home/data/users/saulius/crontab/automatic-downloads/rss-feeds/ACS/lib/dictionaries/cif_core.dic
dictionary named 'cif_core.dic' version 2.4.2 from 2011-04-26.

Automatic conversion script
Id: cif_fix_values 4973 2017-02-22 13:04:09Z antanas 
;
_cod_original_sg_symbol_H-M 'P 21/n'
_cod_database_code 1546613

loop_
_symmetry_equiv_pos_as_xyz
'x, y, z'
'-x+1/2, y+1/2, -z+1/2'
'-x, -y, -z'
'x-1/2, -y-1/2, z-1/2'

loop_
_atom_site_label
_atom_site_type_symbol
_atom_site_fract_x
_atom_site_fract_y
_atom_site_fract_z
_atom_site_U_iso_or_equiv
_atom_site_adp_type
_atom_site_occupancy
_atom_site_symmetry_multiplicity
_atom_site_calc_flag
_atom_site_refinement_flags
Cl1 Cl 0.9992(5) 0.04156(12) 0.63394(12) 0.0963(8) Uani 1 1 d .
F1 F 1.7632(14) 0.0501(4) 0.1881(4) 0.157(3) Uani 1 1 d .
C12 C 1.2748(11) 0.1986(4) 0.2581(4) 0.0501(15) Uani 1 1 d .
C4 C 0.9942(11) 0.2026(3) 0.4215(4) 0.0483(14) Uani 1 1 d .
C5 C 1.1863(12) 0.1982(4) 0.4785(4) 0.0564(16) Uani 1 1 d .
H5 H 1.3150 0.2292 0.4726 0.068 Uiso 1 1 calc R
C3 C 0.8037(12) 0.1572(4) 0.4319(4) 0.0596(17) Uani 1 1 d .
H3 H 0.6717 0.1607 0.3951 0.072 Uiso 1 1 calc R
C17 C 1.2637(12) 0.1221(4) 0.2801(4) 0.0581(17) Uani 1 1 d .
H17 H 1.1459 0.1055 0.3111 0.070 Uiso 1 1 calc R
C6 C 1.1891(13) 0.1488(4) 0.5434(4) 0.0581(17) Uani 1 1 d .
H6 H 1.3186 0.1459 0.5814 0.070 Uiso 1 1 calc R
C1 C 0.9984(14) 0.1038(4) 0.5514(4) 0.0617(18) Uani 1 1 d .
C16 C 1.4253(13) 0.0706(4) 0.2565(4) 0.0646(18) Uani 1 1 d .
H16 H 1.4197 0.0194 0.2715 0.078 Uiso 1 1 calc R
C13 C 1.4479(12) 0.2221(4) 0.2105(4) 0.0593(17) Uani 1 1 d .
H13 H 1.4551 0.2732 0.1948 0.071 Uiso 1 1 calc R
C11 C 0.4940(12) 0.3898(4) 0.3592(4) 0.0586(17) Uani 1 1 d .
H11 H 0.4673 0.3931 0.3026 0.070 Uiso 1 1 calc R
C2 C 0.8069(13) 0.1069(4) 0.4959(4) 0.0647(19) Uani 1 1 d .
H2 H 0.6799 0.0751 0.5016 0.078 Uiso 1 1 calc R
C8 C 0.5701(13) 0.3810(4) 0.5268(4) 0.0638(18) Uani 1 1 d .
H8 H 0.5974 0.3775 0.5834 0.077 Uiso 1 1 calc R
C7 C 0.7325(12) 0.3497(4) 0.4787(4) 0.0576(17) Uani 1 1 d .
H7 H 0.8666 0.3263 0.5028 0.069 Uiso 1 1 calc R
C10 C 0.3359(12) 0.4209(4) 0.4089(5) 0.0632(18) Uani 1 1 d .
H10 H 0.2039 0.4451 0.3842 0.076 Uiso 1 1 calc R
C14 C 1.6096(13) 0.1711(4) 0.1860(4) 0.0661(19) Uani 1 1 d .
H14 H 1.7259 0.1867 0.1538 0.079 Uiso 1 1 calc R
C15 C 1.5941(13) 0.0970(5) 0.2104(4) 0.067(2) Uani 1 1 d .
C18 C 0.6926(11) 0.3536(4) 0.3947(4) 0.0519(15) Uani 1 1 d .
C19 C 1.1073(10) 0.2533(3) 0.2836(3) 0.0442(13) Uani 1 1 d .
C20 C 0.9911(10) 0.2564(3) 0.3515(4) 0.0467(14) Uani 1 1 d .
N1 N 0.8548(10) 0.3210(3) 0.3425(3) 0.0600(15) Uani 1 1 d .
N2 N 0.8937(11) 0.3555(3) 0.2701(3) 0.0636(15) Uani 1 1 d .
N3 N 1.0455(10) 0.3144(4) 0.2346(3) 0.0624(15) Uani 1 1 d .
C9 C 0.3650(14) 0.4178(4) 0.4933(5) 0.071(2) Uani 1 1 d .
H9 H 0.2569 0.4386 0.5260 0.085 Uiso 1 1 calc R

loop_
_atom_site_aniso_label
_atom_site_aniso_U_11
_atom_site_aniso_U_22
_atom_site_aniso_U_33
_atom_site_aniso_U_23
_atom_site_aniso_U_13
_atom_site_aniso_U_12
Cl1 0.170(2) 0.0635(12) 0.0582(11) 0.0156(9) 0.0244(13) 0.0009(14)
F1 0.179(7) 0.141(6) 0.156(6) 0.001(5) 0.051(5) 0.029(5)
C12 0.052(4) 0.058(4) 0.041(3) -0.002(3) 0.002(3) -0.005(3)
C4 0.054(4) 0.048(4) 0.043(3) -0.001(3) 0.006(3) -0.002(3)
C5 0.055(4) 0.058(4) 0.056(4) 0.000(3) 0.001(3) -0.006(3)
C3 0.059(4) 0.064(4) 0.055(4) 0.002(3) 0.003(3) -0.012(3)
C17 0.064(4) 0.058(4) 0.053(4) -0.001(3) 0.010(3) -0.007(3)
C6 0.070(5) 0.060(4) 0.043(3) 0.003(3) 0.000(3) 0.004(3)
C1 0.095(6) 0.047(4) 0.044(4) 0.000(3) 0.016(4) 0.001(4)
C16 0.076(5) 0.059(4) 0.060(4) -0.004(3) 0.007(4) 0.001(4)
C13 0.063(4) 0.061(4) 0.055(4) 0.000(3) 0.010(3) -0.012(3)
C11 0.062(4) 0.054(4) 0.059(4) 0.000(3) -0.001(3) -0.002(3)
C2 0.072(5) 0.058(4) 0.066(4) 0.003(4) 0.020(4) -0.019(4)
C8 0.080(5) 0.061(4) 0.051(4) -0.005(3) 0.011(4) -0.009(4)
C7 0.059(4) 0.059(4) 0.054(4) 0.000(3) 0.002(3) -0.002(3)
C10 0.054(4) 0.054(4) 0.081(5) -0.002(4) 0.003(4) 0.000(3)
C14 0.063(4) 0.075(5) 0.063(4) -0.008(4) 0.019(3) -0.007(4)
C15 0.064(5) 0.081(5) 0.058(4) -0.014(4) 0.013(4) 0.016(4)
C18 0.058(4) 0.046(4) 0.052(4) 0.000(3) 0.006(3) -0.003(3)
C19 0.047(3) 0.047(3) 0.039(3) 0.005(3) 0.005(2) -0.006(3)
C20 0.048(4) 0.046(3) 0.046(3) 0.003(3) 0.002(3) -0.001(3)
N1 0.063(4) 0.061(4) 0.056(3) 0.007(3) 0.003(3) -0.005(3)
N2 0.071(4) 0.066(4) 0.054(3) 0.019(3) 0.003(3) -0.004(3)
N3 0.061(4) 0.072(4) 0.054(3) 0.008(3) 0.008(3) -0.003(3)
C9 0.081(5) 0.055(4) 0.072(5) 0.006(4) -0.008(4) -0.023(4)

loop_
_atom_type_symbol
_atom_type_description
_atom_type_scat_dispersion_real
_atom_type_scat_dispersion_imag
_atom_type_scat_source
C C 0.0033 0.0016 'International Tables Vol C Tables 4.2.6.8 and 6.1.1.4'
H H 0.0000 0.0000 'International Tables Vol C Tables 4.2.6.8 and 6.1.1.4'
N N 0.0061 0.0033 'International Tables Vol C Tables 4.2.6.8 and 6.1.1.4'
F F 0.0171 0.0103 'International Tables Vol C Tables 4.2.6.8 and 6.1.1.4'
Cl Cl 0.1484 0.1585 'International Tables Vol C Tables 4.2.6.8 and 6.1.1.4'

loop_
_geom_angle_atom_site_label_1
_geom_angle_atom_site_label_2
_geom_angle_atom_site_label_3
_geom_angle
C13 C12 C17 119.1(6)
C13 C12 C19 120.0(6)
C17 C12 C19 120.9(6)
C3 C4 C5 118.8(6)
C3 C4 C20 120.4(6)
C5 C4 C20 120.8(6)
C6 C5 C4 120.8(6)
C2 C3 C4 120.6(7)
C16 C17 C12 120.6(6)
C1 C6 C5 118.9(6)
C6 C1 C2 121.4(6)
C6 C1 Cl1 119.2(6)
C2 C1 Cl1 119.4(6)
C15 C16 C17 117.9(7)
C14 C13 C12 120.9(7)
C10 C11 C18 119.5(6)
C1 C2 C3 119.5(6)
C7 C8 C9 122.7(7)
C18 C7 C8 119.2(7)
C9 C10 C11 123.1(7)
C15 C14 C13 117.9(7)
F1 C15 C14 115.5(7)
F1 C15 C16 120.9(8)
C14 C15 C16 123.6(7)
C7 C18 C11 120.0(6)
C7 C18 N1 121.0(6)
C11 C18 N1 119.0(6)
C20 C19 N3 109.4(6)
C20 C19 C12 131.1(6)
N3 C19 C12 119.5(5)
C19 C20 N1 105.3(5)
C19 C20 C4 129.9(6)
N1 C20 C4 124.8(5)
N2 N1 C20 108.6(5)
N2 N1 C18 120.5(6)
C20 N1 C18 130.9(5)
N3 N2 N1 108.2(5)
N2 N3 C19 108.5(5)
C10 C9 C8 115.5(8)

loop_
_geom_bond_atom_site_label_1
_geom_bond_atom_site_label_2
_geom_bond_distance
Cl1 C1 1.737(7)
F1 C15 1.348(9)
C12 C13 1.382(9)
C12 C17 1.389(9)
C12 C19 1.446(9)
C4 C3 1.377(9)
C4 C5 1.386(8)
C4 C20 1.483(8)
C5 C6 1.371(9)
C3 C2 1.368(9)
C17 C16 1.374(9)
C6 C1 1.366(10)
C1 C2 1.368(10)
C16 C15 1.364(10)
C13 C14 1.375(10)
C11 C10 1.386(9)
C11 C18 1.389(9)
C8 C7 1.389(9)
C8 C9 1.413(10)
C7 C18 1.378(8)
C10 C9 1.382(10)
C14 C15 1.361(10)
C18 N1 1.440(8)
C19 C20 1.350(8)
C19 N3 1.364(8)
C20 N1 1.376(8)
N1 N2 1.369(7)
N2 N3 1.308(8)
